data_4337778
loop_
_publ_author_name
'Wu, Shu-Qi'
'Wang, Yi-Tong'
'Cui, Ai-Li'
'Kou, Hui-Zhong'

_publ_section_title
;
 Toward Higher Nuclearity: Tetranuclear Cobalt(II) Metallogrid Exhibiting
 Spin Crossover.
;
_journal_issue 5
_journal_name_full 'Inorganic chemistry'
_journal_page_first 2613
_journal_page_last 2618
_journal_paper_doi 10.1021/ic402971a
_journal_volume 53
_journal_year 2014
_chemical_formula_sum 'C64 H44 Br8 Cl4 Co4 N32 O16'
_chemical_formula_weight 2534.02
_chemical_name_systematic
; 
 ? 
;
_space_group_IT_number 137
_symmetry_cell_setting tetragonal
_symmetry_space_group_name_Hall '-P 4ac 2a'
_symmetry_space_group_name_H-M 'P 42/n m c :2'
_atom_sites_solution_hydrogens geom
_atom_sites_solution_primary direct
_atom_sites_solution_secondary difmap
_audit_creation_method SHELXL-97
_cell_angle_alpha 90.00
_cell_angle_beta 90.00
_cell_angle_gamma 90.00
_cell_formula_units_Z 2
_cell_length_a 22.615(8)
_cell_length_b 22.615(8)
_cell_length_c 13.039(4)
_cell_measurement_reflns_used 16651
_cell_measurement_temperature 253
_cell_measurement_theta_max 29.1095
_cell_measurement_theta_min 2.3841
_cell_volume 6669(4)
_computing_cell_refinement 'CrystalClear (Rigaku Inc., 2008)'
_computing_data_collection 'CrystalClear (Rigaku Inc., 2008)'
_computing_data_reduction 'CrystalClear (Rigaku Inc., 2008)'
_computing_molecular_graphics 'SHELXTL (Sheldrick, 1990)'
_computing_publication_material 'SHELXTL (Sheldrick, 1990)'
_computing_structure_refinement 'SHELXL-97 (Sheldrick, 1997)'
_computing_structure_solution 'SHELXS-97 (Sheldrick, 1990)'
_diffrn_ambient_temperature 253(2)
_diffrn_detector_area_resol_mean 28.5714
_diffrn_measured_fraction_theta_full 0.998
_diffrn_measured_fraction_theta_max 0.998
_diffrn_measurement_device_type 'Saturn724+ (2x2 bin mode)'
_diffrn_measurement_method dtprofit.ref
_diffrn_radiation_monochromator 'Graphite Monochromator'
_diffrn_radiation_source 'Rotating Anode'
_diffrn_radiation_type 'Mo K\a'
_diffrn_radiation_wavelength 0.71047
_diffrn_reflns_av_R_equivalents 0.0575
_diffrn_reflns_av_sigmaI/netI 0.0302
_diffrn_reflns_limit_h_max 22
_diffrn_reflns_limit_h_min -26
_diffrn_reflns_limit_k_max 26
_diffrn_reflns_limit_k_min -26
_diffrn_reflns_limit_l_max 15
_diffrn_reflns_limit_l_min -15
_diffrn_reflns_number 42567
_diffrn_reflns_theta_full 25.00
_diffrn_reflns_theta_max 25.00
_diffrn_reflns_theta_min 2.38
_exptl_absorpt_coefficient_mu 3.038
_exptl_absorpt_correction_T_max 1.0000
_exptl_absorpt_correction_T_min 0.6394
_exptl_absorpt_correction_type multi-scan
_exptl_absorpt_process_details 'Higashi, T. (1995)'
_exptl_crystal_colour 'dark brown'
_exptl_crystal_density_diffrn 1.262
_exptl_crystal_density_method 'not measured'
_exptl_crystal_description BLOCK
_exptl_crystal_F_000 2932
_exptl_crystal_size_max 0.295
_exptl_crystal_size_mid 0.205
_exptl_crystal_size_min 0.175
_refine_diff_density_max 0.504
_refine_diff_density_min -0.335
_refine_diff_density_rms 0.080
_refine_ls_extinction_method none
_refine_ls_goodness_of_fit_ref 1.124
_refine_ls_hydrogen_treatment constr
_refine_ls_matrix_type full
_refine_ls_number_parameters 155
_refine_ls_number_reflns 3090
_refine_ls_number_restraints 6
_refine_ls_restrained_S_all 1.125
_refine_ls_R_factor_all 0.0985
_refine_ls_R_factor_gt 0.0806
_refine_ls_shift/su_max 0.001
_refine_ls_shift/su_mean 0.000
_refine_ls_structure_factor_coef Fsqd
_refine_ls_weighting_details 'calc w=1/[\s^2^(Fo^2^)+(0.1285P)^2^+5.8215P] where P=(Fo^2^+2Fc^2^)/3'
_refine_ls_weighting_scheme calc
_refine_ls_wR_factor_gt 0.2296
_refine_ls_wR_factor_ref 0.2504
_reflns_number_gt 2566
_reflns_number_total 3090
_reflns_threshold_expression >2sigma(I)
_cod_data_source_file ic402971a_si_002.cif
_cod_data_source_block 3@253K
_cod_depositor_comments
;
The following automatic conversions were performed:

'_symmetry_cell_setting' value 'Tetragonal' changed to 'tetragonal'
according to
/usr/data/users/saulius/crontab/automatic-downloads/current/ACS/lib/dictionaries/cif_core.dic
dictionary named 'cif_core.dic' version 2.4.2 from
2011-04-26.

'_exptl_absorpt_correction_type' value 'Multi-scan'
changed to 'multi-scan' according to
/usr/data/users/saulius/crontab/automatic-downloads/current/ACS/lib/dictionaries/cif_core.dic
dictionary named 'cif_core.dic' version 2.4.2 from 2011-04-26.

Automatic conversion script
Id: cif_fix_values 2281 2013-09-26 08:29:07Z andrius 
;
_cod_original_sg_symbol_H-M P4(2)/nmc
_cod_database_code 4337778

loop_
_symmetry_equiv_pos_as_xyz
'x, y, z'
'-x+1/2, -y+1/2, z'
'-y+1/2, x, z+1/2'
'y, -x+1/2, z+1/2'
'-x, y+1/2, -z'
'x+1/2, -y, -z'
'y+1/2, x+1/2, -z+1/2'
'-y, -x, -z+1/2'
'-x, -y, -z'
'x-1/2, y-1/2, -z'
'y-1/2, -x, -z-1/2'
'-y, x-1/2, -z-1/2'
'x, -y-1/2, z'
'-x-1/2, y, z'
'-y-1/2, -x-1/2, z-1/2'
'y, x, z-1/2'

loop_
_atom_site_label
_atom_site_type_symbol
_atom_site_fract_x
_atom_site_fract_y
_atom_site_fract_z
_atom_site_U_iso_or_equiv
_atom_site_adp_type
_atom_site_occupancy
_atom_site_symmetry_multiplicity
_atom_site_calc_flag
_atom_site_refinement_flags
Co1 Co 0.38755(3) 0.61245(3) 0.2500 0.0740(4) Uani 1 2 d S
Br1 Br 0.50245(4) 0.56697(6) 0.07343(9) 0.1495(6) Uani 1 1 d .
Cl1 Cl 0.5631(2) 0.7500 -0.3504(4) 0.1602(18) Uani 1 2 d S
C1 C 0.5272(3) 0.5972(4) 0.2010(6) 0.105(2) Uani 1 1 d .
C2 C 0.5860(4) 0.6006(5) 0.2204(9) 0.144(4) Uani 1 1 d .
H2A H 0.6133 0.5864 0.1732 0.173 Uiso 1 1 calc R
C3 C 0.6041(3) 0.6251(6) 0.3090(10) 0.162(5) Uani 1 1 d .
H3A H 0.6443 0.6287 0.3230 0.194 Uiso 1 1 calc R
C4 C 0.5624(3) 0.6448(4) 0.3797(8) 0.121(3) Uani 1 1 d .
H4 H 0.5740 0.6615 0.4418 0.145 Uiso 1 1 calc R
C5 C 0.5029(3) 0.6388(3) 0.3543(6) 0.0928(19) Uani 1 1 d .
C6 C 0.4558(3) 0.6573(3) 0.4261(5) 0.0824(16) Uani 1 1 d .
H6A H 0.4637 0.6752 0.4888 0.099 Uiso 1 1 calc R
C7 C 0.3027(3) 0.6485(3) 0.4092(5) 0.0774(15) Uani 1 1 d .
C8 C 0.2500 0.6635(4) 0.4571(6) 0.081(2) Uani 1 2 d S
H8A H 0.2500 0.6831 0.5197 0.097 Uiso 1 2 calc SR
C9 C 0.2500 0.6048(3) 0.2804(7) 0.0721(19) Uani 1 2 d S
H9A H 0.2500 0.5831 0.2199 0.087 Uiso 1 2 calc SR
N1 N 0.4026(2) 0.6466(2) 0.3942(4) 0.0752(12) Uani 1 1 d .
N2 N 0.3557(2) 0.6628(2) 0.4531(4) 0.0849(14) Uani 1 1 d .
H2B H 0.3590 0.6802 0.5115 0.102 Uiso 0.50 1 calc PR
N3 N 0.3023(2) 0.61844(19) 0.3185(4) 0.0737(12) Uani 1 1 d .
N4 N 0.4847(2) 0.6146(2) 0.2642(4) 0.0891(15) Uani 1 1 d .
O1 O 0.5906(7) 0.7500 -0.2589(10) 0.224(7) Uani 1 2 d S
O2 O 0.5303(6) 0.7983(4) -0.3691(11) 0.261(6) Uani 1 1 d .
O3 O 0.6109(13) 0.7500 -0.4215(19) 0.43(2) Uani 1 2 d SU

loop_
_atom_site_aniso_label
_atom_site_aniso_U_11
_atom_site_aniso_U_22
_atom_site_aniso_U_33
_atom_site_aniso_U_23
_atom_site_aniso_U_13
_atom_site_aniso_U_12
Co1 0.0633(5) 0.0633(5) 0.0953(8) -0.0088(4) -0.0088(4) 0.0055(4)
Br1 0.0896(6) 0.2031(13) 0.1558(10) -0.0785(8) 0.0116(5) 0.0042(6)
Cl1 0.223(5) 0.0743(18) 0.184(4) 0.000 -0.081(3) 0.000
C1 0.078(4) 0.116(5) 0.122(6) -0.033(5) -0.010(4) 0.014(4)
C2 0.071(5) 0.188(10) 0.173(8) -0.054(8) 0.000(5) 0.019(5)
C3 0.056(4) 0.224(12) 0.204(11) -0.053(10) -0.013(6) 0.016(6)
C4 0.073(5) 0.136(7) 0.153(7) -0.022(6) -0.022(5) -0.004(4)
C5 0.071(4) 0.085(4) 0.123(6) -0.013(4) -0.015(3) 0.005(3)
C6 0.078(4) 0.078(4) 0.091(4) -0.011(3) -0.019(3) -0.001(3)
C7 0.071(3) 0.069(3) 0.092(4) 0.000(3) -0.010(3) 0.004(3)
C8 0.083(6) 0.085(5) 0.074(5) -0.009(4) 0.000 0.000
C9 0.063(5) 0.061(4) 0.093(5) -0.012(4) 0.000 0.000
N1 0.068(3) 0.067(3) 0.090(3) -0.001(2) -0.011(2) -0.002(2)
N2 0.071(3) 0.095(4) 0.088(3) -0.014(3) -0.001(2) -0.002(3)
N3 0.072(3) 0.059(2) 0.090(3) -0.016(2) -0.003(2) 0.002(2)
N4 0.069(3) 0.090(4) 0.108(4) -0.016(3) -0.004(3) 0.007(3)
O1 0.285(16) 0.202(13) 0.184(11) 0.000 -0.127(11) 0.000
O2 0.281(12) 0.122(6) 0.380(15) 0.036(8) -0.168(12) 0.021(7)
O3 0.29(3) 0.67(5) 0.32(3) 0.000 0.12(2) 0.000

loop_
_atom_type_symbol
_atom_type_description
_atom_type_scat_dispersion_real
_atom_type_scat_dispersion_imag
_atom_type_scat_source
C C 0.0033 0.0016 'International Tables Vol C Tables 4.2.6.8 and 6.1.1.4'
H H 0.0000 0.0000 'International Tables Vol C Tables 4.2.6.8 and 6.1.1.4'
N N 0.0061 0.0033 'International Tables Vol C Tables 4.2.6.8 and 6.1.1.4'
O O 0.0106 0.0060 'International Tables Vol C Tables 4.2.6.8 and 6.1.1.4'
Cl Cl 0.1484 0.1585 'International Tables Vol C Tables 4.2.6.8 and 6.1.1.4'
Co Co 0.3494 0.9721 'International Tables Vol C Tables 4.2.6.8 and 6.1.1.4'
Br Br -0.2901 2.4595 'International Tables Vol C Tables 4.2.6.8 and 6.1.1.4'

loop_
_geom_angle_atom_site_label_1
_geom_angle_atom_site_label_2
_geom_angle_atom_site_label_3
_geom_angle
_geom_angle_site_symmetry_1
_geom_angle_site_symmetry_3
N1 Co1 N1 163.0(3) 8_665 .
N1 Co1 N3 75.13(18) 8_665 8_665
N1 Co1 N3 93.07(18) . 8_665
N1 Co1 N3 93.07(19) 8_665 .
N1 Co1 N3 75.13(18) . .
N3 Co1 N3 93.5(2) 8_665 .
N1 Co1 N4 75.6(2) 8_665 8_665
N1 Co1 N4 117.0(2) . 8_665
N3 Co1 N4 150.0(2) 8_665 8_665
N3 Co1 N4 94.53(18) . 8_665
N1 Co1 N4 117.0(2) 8_665 .
N1 Co1 N4 75.6(2) . .
N3 Co1 N4 94.53(18) 8_665 .
N3 Co1 N4 150.0(2) . .
N4 Co1 N4 92.9(3) 8_665 .
O2 Cl1 O2 108.8(10) 13_575 .
O2 Cl1 O1 114.6(7) 13_575 .
O2 Cl1 O1 114.6(7) . .
O2 Cl1 O3 107.6(10) 13_575 .
O2 Cl1 O3 107.6(10) . .
O1 Cl1 O3 103.1(15) . .
N4 C1 C2 125.3(8) . .
N4 C1 Br1 116.1(5) . .
C2 C1 Br1 118.5(7) . .
C3 C2 C1 118.9(9) . .
C3 C2 H2A 120.5 . .
C1 C2 H2A 120.5 . .
C2 C3 C4 119.6(8) . .
C2 C3 H3A 120.2 . .
C4 C3 H3A 120.2 . .
C3 C4 C5 117.8(8) . .
C3 C4 H4 121.1 . .
C5 C4 H4 121.1 . .
N4 C5 C4 122.4(7) . .
N4 C5 C6 116.3(5) . .
C4 C5 C6 121.2(7) . .
N1 C6 C5 114.4(5) . .
N1 C6 H6A 122.8 . .
C5 C6 H6A 122.8 . .
N3 C7 N2 119.2(5) . .
N3 C7 C8 120.3(5) . .
N2 C7 C8 120.4(6) . .
C7 C8 C7 118.4(8) 14_655 .
C7 C8 H8A 120.8 14_655 .
C7 C8 H8A 120.8 . .
N3 C9 N3 127.4(7) . 14_655
N3 C9 H9A 116.3 . .
N3 C9 H9A 116.3 14_655 .
C6 N1 N2 119.5(5) . .
C6 N1 Co1 121.1(4) . .
N2 N1 Co1 119.2(4) . .
N1 N2 C7 112.5(5) . .
N1 N2 H2B 123.8 . .
C7 N2 H2B 123.8 . .
C9 N3 C7 116.7(5) . .
C9 N3 Co1 129.7(4) . .
C7 N3 Co1 112.8(4) . .
C1 N4 C5 115.9(6) . .
C1 N4 Co1 131.6(5) . .
C5 N4 Co1 112.5(4) . .

loop_
_geom_bond_atom_site_label_1
_geom_bond_atom_site_label_2
_geom_bond_distance
_geom_bond_site_symmetry_2
Co1 N1 2.061(5) 8_665
Co1 N1 2.061(5) .
Co1 N3 2.130(5) 8_665
Co1 N3 2.130(5) .
Co1 N4 2.205(5) 8_665
Co1 N4 2.205(5) .
Br1 C1 1.884(8) .
Cl1 O2 1.344(9) 13_575
Cl1 O2 1.344(9) .
Cl1 O1 1.345(11) .
Cl1 O3 1.42(2) .
C1 N4 1.326(9) .
C1 C2 1.355(11) .
C2 C3 1.344(13) .
C2 H2A 0.9300 .
C3 C4 1.392(12) .
C3 H3A 0.9300 .
C4 C5 1.394(9) .
C4 H4 0.9300 .
C5 N4 1.361(9) .
C5 C6 1.477(9) .
C6 N1 1.296(8) .
C6 H6A 0.9300 .
C7 N3 1.364(7) .
C7 N2 1.367(7) .
C7 C8 1.388(7) .
C8 C7 1.388(7) 14_655
C8 H8A 0.9300 .
C9 N3 1.319(6) .
C9 N3 1.319(6) 14_655
C9 H9A 0.9300 .
N1 N2 1.360(7) .
N2 H2B 0.8600 .
